data_1545472
loop_
_publ_author_name
'Liu, Li'
'Wang, Long'
'Bao, Li'
'Ren, Jinwei'
'Bahadur Basnet, Buddha'
'Liu, Ruixing'
'He, Luwei'
'Han, Junjie'
'Yin, Wen-Bing'
'Liu, Hongwei'

_publ_section_title
;
 Versicoamides F-H, Prenylated Indole Alkaloids from Aspergillus
 tennesseensis.
;
_journal_issue 4
_journal_name_full 'Organic letters'
_journal_page_first 942
_journal_page_last 945
_journal_paper_doi 10.1021/acs.orglett.7b00145
_journal_volume 19
_journal_year 2017
_chemical_absolute_configuration unk
_chemical_formula_moiety 'C32 H33 N3 O8'
_chemical_formula_sum 'C32 H33 N3 O8'
_chemical_formula_weight 587.61
_chemical_name_systematic
;
 ? 
;
_space_group_crystal_system monoclinic
_space_group_IT_number 5
_space_group_name_Hall 'C 2y'
_space_group_name_H-M_alt 'C 1 2 1'
_symmetry_space_group_name_Hall 'C 2y'
_symmetry_space_group_name_H-M 'C 1 2 1'
_atom_sites_solution_hydrogens geom
_atom_sites_solution_primary direct
_atom_sites_solution_secondary difmap
_audit_creation_date 2016-12-07
_audit_creation_method
;
  Olex2 1.1
  (compiled 2011.02.15 svn.r1672, GUI svn.r3494)
;
_cell_angle_alpha 90.00
_cell_angle_beta 138.94(2)
_cell_angle_gamma 90.00
_cell_formula_units_Z 4
_cell_length_a 25.678(3)
_cell_length_b 11.0955(7)
_cell_length_c 19.564(2)
_cell_measurement_reflns_used 6562
_cell_measurement_temperature 102.7
_cell_measurement_theta_max 70.9599
_cell_measurement_theta_min 3.4333
_cell_volume 3661.3(16)
_computing_cell_refinement
;
CrysAlisPro, Agilent Technologies,
Version 1.171.35.11 (release 16-05-2011 CrysAlis171 .NET)
(compiled May 16 2011,17:55:39)
;
_computing_data_collection
;
CrysAlisPro, Agilent Technologies,
Version 1.171.35.11 (release 16-05-2011 CrysAlis171 .NET)
(compiled May 16 2011,17:55:39)
;
_computing_data_reduction
;
CrysAlisPro, Agilent Technologies,
Version 1.171.35.11 (release 16-05-2011 CrysAlis171 .NET)
(compiled May 16 2011,17:55:39)
;
_computing_molecular_graphics
;
O. V. Dolomanov, L. J. Bourhis, R. J. Gildea, J. A. K. Howard and H. Puschmann,
OLEX2: a complete structure solution, refinement and analysis program.
J. Appl. Cryst. (2009). 42, 339-341.
;
_computing_publication_material
;
O. V. Dolomanov, L. J. Bourhis, R. J. Gildea, J. A. K. Howard and H. Puschmann,
OLEX2: a complete structure solution, refinement and analysis program.
J. Appl. Cryst. (2009). 42, 339-341.
;
_computing_structure_refinement 'SHELXL-97 (Sheldrick, 1997)'
_computing_structure_solution 'A short history of SHELX (Sheldrick, 2007)/Bruker'
_diffrn_ambient_temperature 102.7
_diffrn_detector_area_resol_mean 16.0971
_diffrn_measured_fraction_theta_full 0.990
_diffrn_measured_fraction_theta_max 0.990
_diffrn_measurement_details
;
#__ type_ start__ end____ width___ exp.time_
  1 omega  -33.00   10.00   1.0000    1.5000
omega____ theta____ kappa____ phi______ frames
    -       -8.5000  111.0000   90.0000 43

#__ type_ start__ end____ width___ exp.time_
  2 omega   28.00   55.00   1.0000    1.5000
omega____ theta____ kappa____ phi______ frames
    -       -8.5000   45.0000 -180.0000 27

#__ type_ start__ end____ width___ exp.time_
  3 omega   10.00   45.00   1.0000    1.5000
omega____ theta____ kappa____ phi______ frames
    -       36.7919   77.0000  -90.0000 35

#__ type_ start__ end____ width___ exp.time_
  4 omega   32.00   68.00   1.0000    1.5000
omega____ theta____ kappa____ phi______ frames
    -       36.7919   37.0000   30.0000 36

#__ type_ start__ end____ width___ exp.time_
  5 omega   -5.00   56.00   1.0000    1.5000
omega____ theta____ kappa____ phi______ frames
    -       36.7919  -37.0000  -90.0000 61

#__ type_ start__ end____ width___ exp.time_
  6 omega   10.00  100.00   1.0000    1.5000
omega____ theta____ kappa____ phi______ frames
    -       36.7919   77.0000   90.0000 90

#__ type_ start__ end____ width___ exp.time_
  7 omega   11.00   61.00   1.0000    1.5000
omega____ theta____ kappa____ phi______ frames
    -       36.7919   77.0000 -150.0000 50

#__ type_ start__ end____ width___ exp.time_
  8 omega   33.00   83.00   1.0000    1.5000
omega____ theta____ kappa____ phi______ frames
    -       36.7919 -114.0000   13.0000 50

#__ type_ start__ end____ width___ exp.time_
  9 omega   40.00   74.00   1.0000    1.5000
omega____ theta____ kappa____ phi______ frames
    -       36.7919   37.0000  -90.0000 34

#__ type_ start__ end____ width___ exp.time_
 10 omega   78.00  106.00   1.0000    1.5000
omega____ theta____ kappa____ phi______ frames
    -       36.7919   37.0000   30.0000 28

#__ type_ start__ end____ width___ exp.time_
 11 omega   48.00   74.00   1.0000    1.5000
omega____ theta____ kappa____ phi______ frames
    -       36.7919   37.0000    0.0000 26

#__ type_ start__ end____ width___ exp.time_
 12 omega   10.00   64.00   1.0000    1.5000
omega____ theta____ kappa____ phi______ frames
    -       36.7919   77.0000  -30.0000 54

#__ type_ start__ end____ width___ exp.time_
 13 omega  -23.00   64.00   1.0000    1.5000
omega____ theta____ kappa____ phi______ frames
    -       36.7919  -77.0000   60.0000 87

#__ type_ start__ end____ width___ exp.time_
 14 omega   23.00   65.00   1.0000    1.5000
omega____ theta____ kappa____ phi______ frames
    -       36.7919   37.0000 -120.0000 42

#__ type_ start__ end____ width___ exp.time_
 15 omega   23.00   48.00   1.0000    1.5000
omega____ theta____ kappa____ phi______ frames
    -       36.7919   37.0000  120.0000 25

#__ type_ start__ end____ width___ exp.time_
 16 omega   68.00   93.00   1.0000    1.5000
omega____ theta____ kappa____ phi______ frames
    -       36.7919   77.0000  -30.0000 25

#__ type_ start__ end____ width___ exp.time_
 17 omega   81.00  107.00   1.0000    2.0000
omega____ theta____ kappa____ phi______ frames
    -      108.0000   77.0000 -150.0000 26

#__ type_ start__ end____ width___ exp.time_
 18 omega  111.00  175.00   1.0000    2.0000
omega____ theta____ kappa____ phi______ frames
    -      108.0000   77.0000 -180.0000 64

#__ type_ start__ end____ width___ exp.time_
 19 omega   81.00  107.00   1.0000    2.0000
omega____ theta____ kappa____ phi______ frames
    -      108.0000   77.0000  -30.0000 26

#__ type_ start__ end____ width___ exp.time_
 20 omega   75.00  101.00   1.0000    2.0000
omega____ theta____ kappa____ phi______ frames
    -      108.0000   15.0000  -30.0000 26

#__ type_ start__ end____ width___ exp.time_
 21 omega  124.00  175.00   1.0000    2.0000
omega____ theta____ kappa____ phi______ frames
    -      108.0000   77.0000  -90.0000 51

#__ type_ start__ end____ width___ exp.time_
 22 omega   81.00  107.00   1.0000    2.0000
omega____ theta____ kappa____ phi______ frames
    -      108.0000   77.0000 -180.0000 26

#__ type_ start__ end____ width___ exp.time_
 23 omega   72.00   98.00   1.0000    2.0000
omega____ theta____ kappa____ phi______ frames
    -      108.0000   15.0000 -120.0000 26

#__ type_ start__ end____ width___ exp.time_
 24 omega   85.00  116.00   1.0000    2.0000
omega____ theta____ kappa____ phi______ frames
    -      108.0000   77.0000  150.0000 31

#__ type_ start__ end____ width___ exp.time_
 25 omega  120.00  163.00   1.0000    2.0000
omega____ theta____ kappa____ phi______ frames
    -      108.0000   77.0000  150.0000 43

#__ type_ start__ end____ width___ exp.time_
 26 omega   44.00   98.00   1.0000    2.0000
omega____ theta____ kappa____ phi______ frames
    -      108.0000  -45.0000 -120.0000 54

#__ type_ start__ end____ width___ exp.time_
 27 omega   81.00  107.00   1.0000    2.0000
omega____ theta____ kappa____ phi______ frames
    -      108.0000   77.0000  -90.0000 26

#__ type_ start__ end____ width___ exp.time_
 28 omega   74.00   99.00   1.0000    2.0000
omega____ theta____ kappa____ phi______ frames
    -      108.0000   16.0000    0.0000 25

#__ type_ start__ end____ width___ exp.time_
 29 omega   72.00   97.00   1.0000    2.0000
omega____ theta____ kappa____ phi______ frames
    -      108.0000   15.0000  -90.0000 25

#__ type_ start__ end____ width___ exp.time_
 30 omega   70.00   98.00   1.0000    2.0000
omega____ theta____ kappa____ phi______ frames
    -      108.0000   15.0000  -60.0000 28

#__ type_ start__ end____ width___ exp.time_
 31 omega  116.00  175.00   1.0000    2.0000
omega____ theta____ kappa____ phi______ frames
    -      108.0000   77.0000 -120.0000 59

#__ type_ start__ end____ width___ exp.time_
 32 omega  100.00  154.00   1.0000    2.0000
omega____ theta____ kappa____ phi______ frames
    -      108.0000  111.0000   30.0000 54

#__ type_ start__ end____ width___ exp.time_
 33 omega  134.00  160.00   1.0000    2.0000
omega____ theta____ kappa____ phi______ frames
    -      108.0000   77.0000  -60.0000 26

#__ type_ start__ end____ width___ exp.time_
 34 omega   81.00  107.00   1.0000    2.0000
omega____ theta____ kappa____ phi______ frames
    -      108.0000   77.0000 -120.0000 26

#__ type_ start__ end____ width___ exp.time_
 35 omega   39.00  105.00   1.0000    2.0000
omega____ theta____ kappa____ phi______ frames
    -      108.0000 -114.0000 -103.0000 66

#__ type_ start__ end____ width___ exp.time_
 36 omega   93.00  118.00   1.0000    2.0000
omega____ theta____ kappa____ phi______ frames
    -      108.0000   45.0000  -60.0000 25

#__ type_ start__ end____ width___ exp.time_
 37 omega   94.00  119.00   1.0000    2.0000
omega____ theta____ kappa____ phi______ frames
    -      108.0000   45.0000 -150.0000 25

#__ type_ start__ end____ width___ exp.time_
 38 omega   71.00   97.00   1.0000    2.0000
omega____ theta____ kappa____ phi______ frames
    -      108.0000  -45.0000  -90.0000 26

#__ type_ start__ end____ width___ exp.time_
 39 omega   92.00  117.00   1.0000    2.0000
omega____ theta____ kappa____ phi______ frames
    -      108.0000   45.0000  -30.0000 25

#__ type_ start__ end____ width___ exp.time_
 40 omega   92.00  117.00   1.0000    2.0000
omega____ theta____ kappa____ phi______ frames
    -      108.0000   45.0000 -180.0000 25

#__ type_ start__ end____ width___ exp.time_
 41 omega   94.00  120.00   1.0000    2.0000
omega____ theta____ kappa____ phi______ frames
    -      108.0000   45.0000  -90.0000 26

#__ type_ start__ end____ width___ exp.time_
 42 omega   81.00  106.00   1.0000    2.0000
omega____ theta____ kappa____ phi______ frames
    -      108.0000   77.0000  -60.0000 25

#__ type_ start__ end____ width___ exp.time_
 43 omega   49.00  131.00   1.0000    2.0000
omega____ theta____ kappa____ phi______ frames
    -      108.0000  -77.0000  -90.0000 82

#__ type_ start__ end____ width___ exp.time_
 44 omega   72.00  105.00   1.0000    2.0000
omega____ theta____ kappa____ phi______ frames
    -      108.0000   15.0000   30.0000 33

#__ type_ start__ end____ width___ exp.time_
 45 omega  104.00  149.00   1.0000    2.0000
omega____ theta____ kappa____ phi______ frames
    -      108.0000   45.0000 -120.0000 45
;
_diffrn_measurement_device_type 'Xcalibur, Eos, Gemini'
_diffrn_measurement_method '\w scans'
_diffrn_orient_matrix_UB_11 0.0776756000
_diffrn_orient_matrix_UB_12 -0.0029767000
_diffrn_orient_matrix_UB_13 0.1181893000
_diffrn_orient_matrix_UB_21 0.0464773000
_diffrn_orient_matrix_UB_22 -0.0298599000
_diffrn_orient_matrix_UB_23 -0.0196147000
_diffrn_orient_matrix_UB_31 0.0118785000
_diffrn_orient_matrix_UB_32 0.1354558000
_diffrn_orient_matrix_UB_33 -0.0017415000
_diffrn_radiation_monochromator graphite
_diffrn_radiation_type 'Cu K\a'
_diffrn_radiation_wavelength 1.5418
_diffrn_reflns_av_R_equivalents 0.0241
_diffrn_reflns_av_unetI/netI 0.0301
_diffrn_reflns_limit_h_max 31
_diffrn_reflns_limit_h_min -31
_diffrn_reflns_limit_k_max 13
_diffrn_reflns_limit_k_min -11
_diffrn_reflns_limit_l_max 21
_diffrn_reflns_limit_l_min -24
_diffrn_reflns_number 14673
_diffrn_reflns_theta_full 71.20
_diffrn_reflns_theta_max 71.20
_diffrn_reflns_theta_min 3.44
_diffrn_source 'Enhance (Cu) X-ray Source'
_exptl_absorpt_coefficient_mu 0.639
_exptl_absorpt_correction_T_max 1.00000
_exptl_absorpt_correction_T_min 0.84412
_exptl_absorpt_correction_type multi-scan
_exptl_absorpt_process_details
;
CrysAlisPro, Agilent Technologies,
Version 1.171.35.11 (release 16-05-2011 CrysAlis171 .NET)
(compiled May 16 2011,17:55:39)
Empirical absorption correction using spherical harmonics,
 implemented in SCALE3 ABSPACK scaling algorithm.
;
_exptl_crystal_density_diffrn 1.066
_exptl_crystal_density_method 'not measured'
_exptl_crystal_description needle
_exptl_crystal_F_000 1240
_exptl_crystal_size_max 0.40
_exptl_crystal_size_mid 0.30
_exptl_crystal_size_min 0.15
_platon_squeeze_details
;
;
_refine_diff_density_max 0.644
_refine_diff_density_min -0.412
_refine_diff_density_rms 0.066
_refine_ls_abs_structure_details 'Flack H D (1983), Acta Cryst. A39, 876-881'
_refine_ls_abs_structure_Flack 0.1(3)
_refine_ls_extinction_method none
_refine_ls_goodness_of_fit_ref 1.084
_refine_ls_hydrogen_treatment mixed
_refine_ls_matrix_type full
_refine_ls_number_parameters 395
_refine_ls_number_reflns 6249
_refine_ls_number_restraints 1
_refine_ls_restrained_S_all 1.084
_refine_ls_R_factor_all 0.0735
_refine_ls_R_factor_gt 0.0702
_refine_ls_shift/su_max 0.005
_refine_ls_shift/su_mean 0.001
_refine_ls_structure_factor_coef Fsqd
_refine_ls_weighting_details 'calc w=1/[\s^2^(Fo^2^)+(0.1309P)^2^+3.1869P] where P=(Fo^2^+2Fc^2^)/3'
_refine_ls_weighting_scheme calc
_refine_ls_wR_factor_gt 0.1987
_refine_ls_wR_factor_ref 0.2035
_reflns_number_gt 5798
_reflns_number_total 6249
_reflns_threshold_expression >2sigma(I)
_cod_data_source_file ol7b00145_si_001.cif
_cod_data_source_block compound_1
_cod_original_cell_volume 3661.6(6)
_cod_database_code 1545472
_chemical_oxdiff_formula C1N2
_reflns_odcompleteness_completeness 99.91
_reflns_odcompleteness_iscentric 1
_reflns_odcompleteness_theta 66.97

loop_
_space_group_symop_id
_space_group_symop_operation_xyz
1 'x, y, z'
2 '-x, y, -z'
3 'x+1/2, y+1/2, z'
4 '-x+1/2, y+1/2, -z'

loop_
_atom_site_label
_atom_site_type_symbol
_atom_site_fract_x
_atom_site_fract_y
_atom_site_fract_z
_atom_site_U_iso_or_equiv
_atom_site_adp_type
_atom_site_occupancy
_atom_site_symmetry_multiplicity
_atom_site_calc_flag
_atom_site_refinement_flags
O1 O -0.86496(13) -0.2967(2) -0.38894(16) 0.0361(6) Uani 1 1 d .
O4 O -0.91656(13) -0.0981(3) 0.13435(17) 0.0395(6) Uani 1 1 d .
O2 O -0.67351(12) -0.1083(3) -0.00613(16) 0.0385(6) Uani 1 1 d .
H2 H -0.6637 -0.0359 0.0044 0.058 Uiso 1 1 calc R
N1 N -0.75284(15) -0.1267(3) -0.0686(2) 0.0344(6) Uani 1 1 d .
O7 O -0.96994(15) 0.0307(4) -0.1610(2) 0.0545(8) Uani 1 1 d .
N3 N -0.78991(17) -0.2685(3) 0.1644(2) 0.0387(7) Uani 1 1 d .
N2 N -0.91728(15) -0.1273(3) 0.0181(2) 0.0402(8) Uani 1 1 d .
H2A H -0.9668 -0.1113 -0.0363 0.048 Uiso 1 1 calc R
O3 O -0.83427(18) -0.3743(3) 0.0272(2) 0.0504(7) Uani 1 1 d .
C19 C -0.9377(2) -0.2774(4) -0.3589(2) 0.0377(8) Uani 1 1 d .
H19 H -0.9810 -0.3126 -0.4234 0.045 Uiso 1 1 calc R
O6 O -1.19386(17) -0.0763(6) -0.4191(2) 0.0998(18) Uani 1 1 d .
C1 C -0.88296(18) -0.1228(4) 0.1138(2) 0.0349(7) Uani 1 1 d .
C27 C -0.9858(2) -0.0864(5) -0.1817(3) 0.0496(12) Uani 1 1 d .
O5 O -1.07359(19) -0.2409(5) -0.2859(2) 0.0790(13) Uani 1 1 d .
H5 H -1.1213 -0.2539 -0.3301 0.119 Uiso 1 1 calc R
C23 C -0.7326(2) -0.2155(4) -0.2718(3) 0.0411(8) Uani 1 1 d .
H23 H -0.6868 -0.2162 -0.2529 0.049 Uiso 1 1 calc R
C10 C -0.73694(17) -0.0853(3) 0.0754(2) 0.0307(7) Uani 1 1 d .
C16 C -0.80687(19) -0.1720(3) -0.1663(2) 0.0318(7) Uani 1 1 d .
C11 C -0.78368(18) -0.1195(4) -0.0338(2) 0.0358(7) Uani 1 1 d .
C24 C -0.8124(2) -0.2339(4) -0.3842(2) 0.0357(8) Uani 1 1 d .
C8 C -0.79891(18) -0.0648(4) 0.0722(2) 0.0332(7) Uani 1 1 d .
H8 H -0.8249 0.0123 0.0369 0.040 Uiso 1 1 calc R
C21 C -0.79958(19) -0.2062(3) -0.2284(2) 0.0317(7) Uani 1 1 d .
C18 C -0.94178(19) -0.2452(4) -0.2937(2) 0.0383(8) Uani 1 1 d .
H18 H -0.9880 -0.2593 -0.3149 0.046 Uiso 1 1 calc R
C2 C -0.79528(19) -0.1512(3) 0.1945(2) 0.0351(8) Uani 1 1 d .
C12 C -0.8597(2) -0.1582(4) -0.1109(2) 0.0390(8) Uani 1 1 d .
C6 C -0.8288(2) -0.2790(3) 0.0671(3) 0.0351(7) Uani 1 1 d .
C22 C -0.72775(19) -0.1982(4) -0.1997(2) 0.0386(8) Uani 1 1 d .
H22 H -0.6791 -0.1812 -0.1314 0.046 Uiso 1 1 calc R
C3 C -0.7502(2) -0.1749(4) 0.3059(2) 0.0403(8) Uani 1 1 d .
H3A H -0.7194 -0.1048 0.3497 0.048 Uiso 1 1 calc R
H3B H -0.7865 -0.1949 0.3067 0.048 Uiso 1 1 calc R
C7 C -0.86581(18) -0.1614(4) 0.0106(2) 0.0351(8) Uani 1 1 d .
C25 C -0.8052(2) -0.3139(5) -0.4382(3) 0.0496(11) Uani 1 1 d .
H25A H -0.8571 -0.3391 -0.5038 0.074 Uiso 1 1 calc R
H25B H -0.7741 -0.3835 -0.3958 0.074 Uiso 1 1 calc R
H25C H -0.7799 -0.2707 -0.4496 0.074 Uiso 1 1 calc R
C15 C -0.6935(2) 0.0350(4) 0.1091(3) 0.0414(9) Uani 1 1 d .
H15A H -0.7311 0.0967 0.0603 0.062 Uiso 1 1 calc R
H15B H -0.6552 0.0275 0.1109 0.062 Uiso 1 1 calc R
H15C H -0.6671 0.0561 0.1770 0.062 Uiso 1 1 calc R
C29 C -1.1236(2) -0.0352(8) -0.3370(3) 0.079(2) Uani 1 1 d .
C17 C -0.87688(19) -0.1920(4) -0.1974(2) 0.0379(8) Uani 1 1 d .
C9 C -0.76035(19) -0.0532(4) 0.1822(2) 0.0360(8) Uani 1 1 d .
H9A H -0.7034 -0.0631 0.2351 0.043 Uiso 1 1 calc R
H9B H -0.7711 0.0260 0.1905 0.043 Uiso 1 1 calc R
C20 C -0.86728(19) -0.2558(4) -0.3249(2) 0.0352(8) Uani 1 1 d .
C28 C -1.0605(2) -0.1257(6) -0.2672(3) 0.0542(12) Uani 1 1 d .
C14 C -0.67586(19) -0.1854(4) 0.1497(2) 0.0417(9) Uani 1 1 d .
H14A H -0.6344 -0.1814 0.1572 0.063 Uiso 1 1 calc R
H14B H -0.7015 -0.2625 0.1219 0.063 Uiso 1 1 calc R
H14C H -0.6536 -0.1747 0.2165 0.063 Uiso 1 1 calc R
C26 C -0.8498(2) -0.1141(4) -0.4394(3) 0.0444(9) Uani 1 1 d .
H26A H -0.8528 -0.0645 -0.4022 0.067 Uiso 1 1 calc R
H26B H -0.9023 -0.1274 -0.5088 0.067 Uiso 1 1 calc R
H26C H -0.8182 -0.0745 -0.4421 0.067 Uiso 1 1 calc R
C30 C -1.1036(3) 0.0845(7) -0.3114(4) 0.0708(15) Uani 1 1 d .
H30 H -1.1426 0.1436 -0.3531 0.085 Uiso 1 1 calc R
C4 C -0.6960(3) -0.2815(7) 0.3432(4) 0.0737(16) Uani 1 1 d .
H4A H -0.6477 -0.2548 0.3686 0.088 Uiso 1 1 calc R
H4B H -0.6822 -0.3256 0.3980 0.088 Uiso 1 1 calc R
C31 C -1.0281(3) 0.1156(7) -0.2262(4) 0.0732(18) Uani 1 1 d .
C5 C -0.7460(2) -0.3580(4) 0.2461(3) 0.0477(9) Uani 1 1 d .
H5A H -0.7130 -0.4065 0.2488 0.057 Uiso 1 1 calc R
H5B H -0.7813 -0.4105 0.2365 0.057 Uiso 1 1 calc R
C13 C -0.91351(19) -0.1754(4) -0.1038(2) 0.0425(9) Uani 1 1 d .
H13 H -0.9342 -0.2579 -0.1259 0.051 Uiso 1 1 calc R
O8 O -1.0623(4) 0.3083(8) -0.2309(6) 0.141(3) Uani 1 1 d .
H8A H -1.0474 0.3459 -0.1825 0.211 Uiso 1 1 calc R
C32 C -1.0011(4) 0.2365(8) -0.1941(6) 0.097(2) Uani 1 1 d .
H32A H -0.9566 0.2405 -0.1187 0.116 Uiso 1 1 calc R
H32B H -0.9836 0.2651 -0.2211 0.116 Uiso 1 1 calc R

loop_
_atom_site_aniso_label
_atom_site_aniso_U_11
_atom_site_aniso_U_22
_atom_site_aniso_U_33
_atom_site_aniso_U_23
_atom_site_aniso_U_13
_atom_site_aniso_U_12
O1 0.0385(11) 0.0569(16) 0.0270(10) -0.0009(10) 0.0287(10) -0.0002(10)
O4 0.0336(10) 0.0698(19) 0.0302(10) -0.0029(11) 0.0284(9) -0.0003(11)
O2 0.0263(10) 0.0684(18) 0.0262(10) 0.0001(11) 0.0213(9) 0.0013(11)
N1 0.0291(12) 0.0593(19) 0.0247(11) -0.0023(12) 0.0231(10) -0.0040(12)
O7 0.0343(13) 0.097(3) 0.0397(14) 0.0056(15) 0.0300(12) 0.0097(14)
N3 0.0415(15) 0.0514(19) 0.0381(14) -0.0031(13) 0.0343(13) 0.0003(13)
N2 0.0276(12) 0.081(2) 0.0226(11) -0.0002(13) 0.0218(11) 0.0009(14)
O3 0.0630(16) 0.0640(19) 0.0497(14) -0.0193(13) 0.0498(14) -0.0154(14)
C19 0.0379(16) 0.058(2) 0.0259(13) -0.0004(14) 0.0267(14) 0.0003(15)
O6 0.0301(14) 0.224(6) 0.0326(14) -0.014(2) 0.0199(13) -0.004(2)
C1 0.0344(15) 0.051(2) 0.0280(14) -0.0037(14) 0.0259(13) -0.0057(15)
C27 0.0286(15) 0.108(4) 0.0249(14) 0.0039(19) 0.0237(14) 0.0072(19)
O5 0.0468(17) 0.159(4) 0.0478(17) -0.026(2) 0.0405(15) -0.023(2)
C23 0.0326(16) 0.063(3) 0.0368(17) 0.0042(16) 0.0287(15) 0.0030(15)
C10 0.0303(14) 0.044(2) 0.0265(13) -0.0051(13) 0.0240(12) -0.0091(13)
C16 0.0342(15) 0.046(2) 0.0282(14) 0.0040(13) 0.0271(13) 0.0042(13)
C11 0.0341(14) 0.055(2) 0.0281(14) 0.0073(15) 0.0262(13) 0.0030(15)
C24 0.0403(16) 0.053(2) 0.0301(14) 0.0039(13) 0.0310(14) 0.0023(14)
C8 0.0299(14) 0.056(2) 0.0213(13) -0.0050(13) 0.0214(12) -0.0065(14)
C21 0.0420(16) 0.0423(19) 0.0245(13) -0.0003(13) 0.0290(13) -0.0028(14)
C18 0.0286(14) 0.071(3) 0.0227(13) -0.0012(15) 0.0213(13) -0.0011(15)
C2 0.0342(15) 0.057(2) 0.0291(14) -0.0072(14) 0.0283(14) -0.0034(14)
C12 0.0330(15) 0.067(3) 0.0259(14) -0.0050(15) 0.0247(13) -0.0026(15)
C6 0.0407(16) 0.044(2) 0.0398(16) -0.0073(15) 0.0358(15) -0.0017(14)
C22 0.0315(15) 0.061(2) 0.0270(14) 0.0046(15) 0.0231(13) 0.0025(15)
C3 0.0350(15) 0.070(3) 0.0280(15) 0.0009(15) 0.0272(14) -0.0021(16)
C7 0.0301(14) 0.062(2) 0.0244(14) -0.0067(14) 0.0236(13) -0.0055(14)
C25 0.0424(19) 0.087(3) 0.0326(16) 0.0004(18) 0.0321(16) 0.0084(19)
C15 0.0484(18) 0.062(2) 0.0308(15) -0.0109(15) 0.0348(15) -0.0158(17)
C29 0.0264(17) 0.196(7) 0.0265(17) 0.034(3) 0.0235(16) 0.034(3)
C17 0.0319(15) 0.072(3) 0.0210(13) 0.0037(15) 0.0232(13) 0.0029(16)
C9 0.0334(15) 0.061(2) 0.0251(14) -0.0085(14) 0.0253(13) -0.0073(14)
C20 0.0343(15) 0.058(2) 0.0256(13) 0.0028(14) 0.0260(13) 0.0009(15)
C28 0.0334(17) 0.107(4) 0.0306(16) -0.018(2) 0.0266(16) -0.014(2)
C14 0.0296(15) 0.077(3) 0.0258(14) 0.0043(16) 0.0230(13) 0.0053(16)
C26 0.0435(17) 0.068(3) 0.0303(15) -0.0004(17) 0.0303(15) 0.0012(18)
C30 0.058(3) 0.104(5) 0.065(3) 0.002(3) 0.050(3) 0.011(3)
C4 0.052(2) 0.133(5) 0.050(2) 0.020(3) 0.043(2) 0.008(3)
C31 0.049(2) 0.142(6) 0.057(3) 0.032(3) 0.049(2) 0.034(3)
C5 0.0446(19) 0.063(3) 0.0398(19) 0.0078(18) 0.0330(17) 0.0141(18)
C13 0.0309(15) 0.082(3) 0.0232(14) -0.0115(16) 0.0228(13) -0.0114(16)
O8 0.131(5) 0.149(6) 0.190(6) 0.069(5) 0.135(5) 0.069(5)
C32 0.080(4) 0.128(7) 0.107(5) 0.020(5) 0.078(4) 0.020(4)

loop_
_atom_type_symbol
_atom_type_description
_atom_type_scat_dispersion_real
_atom_type_scat_dispersion_imag
_atom_type_scat_source
C C 0.0181 0.0091 'International Tables Vol C Tables 4.2.6.8 and 6.1.1.4'
H H 0.0000 0.0000 'International Tables Vol C Tables 4.2.6.8 and 6.1.1.4'
N N 0.0311 0.0180 'International Tables Vol C Tables 4.2.6.8 and 6.1.1.4'
O O 0.0492 0.0322 'International Tables Vol C Tables 4.2.6.8 and 6.1.1.4'

loop_
_geom_angle_atom_site_label_1
_geom_angle_atom_site_label_2
_geom_angle_atom_site_label_3
_geom_angle
C20 O1 C24 117.2(3)
N1 O2 H2 109.5
C16 N1 O2 123.9(2)
C16 N1 C11 111.1(3)
C11 N1 O2 124.2(2)
C27 O7 C31 121.4(4)
C6 N3 C2 117.0(3)
C6 N3 C5 129.7(3)
C5 N3 C2 113.1(3)
C1 N2 H2A 121.6
C1 N2 C7 116.8(3)
C7 N2 H2A 121.6
C18 C19 H19 120.7
C20 C19 H19 120.7
C20 C19 C18 118.7(3)
O4 C1 N2 125.6(3)
O4 C1 C2 124.3(3)
N2 C1 C2 110.1(3)
O7 C27 C28 121.0(4)
O7 C27 C13 116.8(3)
C28 C27 C13 122.2(5)
C28 O5 H5 109.5
C24 C23 H23 119.9
C22 C23 H23 119.9
C22 C23 C24 120.1(3)
C11 C10 C8 106.3(2)
C11 C10 C15 111.8(3)
C11 C10 C14 108.2(3)
C15 C10 C8 106.2(3)
C15 C10 C14 109.2(3)
C14 C10 C8 115.1(3)
N1 C16 C21 130.9(3)
N1 C16 C17 106.4(3)
C21 C16 C17 122.5(3)
N1 C11 C10 124.9(3)
C12 C11 N1 108.2(3)
C12 C11 C10 126.6(3)
O1 C24 C23 109.4(2)
O1 C24 C25 105.8(3)
O1 C24 C26 108.3(3)
C23 C24 C26 110.8(3)
C25 C24 C23 110.8(3)
C25 C24 C26 111.6(3)
C10 C8 H8 106.7
C7 C8 C10 115.3(3)
C7 C8 H8 106.7
C9 C8 C10 113.0(2)
C9 C8 H8 106.7
C9 C8 C7 108.0(3)
C16 C21 C22 126.6(3)
C20 C21 C16 115.6(3)
C20 C21 C22 117.8(3)
C19 C18 H18 119.8
C17 C18 C19 120.3(3)
C17 C18 H18 119.8
N3 C2 C1 106.2(3)
N3 C2 C3 102.6(3)
N3 C2 C9 108.6(2)
C1 C2 C3 116.9(2)
C1 C2 C9 105.8(3)
C3 C2 C9 116.0(3)
C11 C12 C17 107.4(3)
C11 C12 C13 126.3(3)
C17 C12 C13 126.0(3)
N3 C6 C7 110.7(3)
O3 C6 N3 125.1(4)
O3 C6 C7 124.2(3)
C23 C22 C21 119.8(3)
C23 C22 H22 120.1
C21 C22 H22 120.1
C2 C3 H3A 110.9
C2 C3 H3B 110.9
H3A C3 H3B 108.9
C4 C3 C2 104.5(3)
C4 C3 H3A 110.9
C4 C3 H3B 110.9
N2 C7 C8 107.0(3)
N2 C7 C6 105.4(3)
N2 C7 C13 112.1(3)
C6 C7 C8 108.1(3)
C6 C7 C13 110.5(3)
C13 C7 C8 113.4(3)
C24 C25 H25A 109.5
C24 C25 H25B 109.5
C24 C25 H25C 109.5
H25A C25 H25B 109.5
H25A C25 H25C 109.5
H25B C25 H25C 109.5
C10 C15 H15A 109.5
C10 C15 H15B 109.5
C10 C15 H15C 109.5
H15A C15 H15B 109.5
H15A C15 H15C 109.5
H15B C15 H15C 109.5
O6 C29 C28 116.2(7)
O6 C29 C30 125.5(5)
C30 C29 C28 118.3(5)
C16 C17 C12 106.9(3)
C18 C17 C16 119.0(3)
C18 C17 C12 133.9(3)
C8 C9 H9A 110.0
C8 C9 H9B 110.0
C2 C9 C8 108.7(3)
C2 C9 H9A 110.0
C2 C9 H9B 110.0
H9A C9 H9B 108.3
O1 C20 C19 116.0(3)
O1 C20 C21 119.9(3)
C21 C20 C19 123.9(3)
C27 C28 C29 118.1(6)
O5 C28 C27 119.3(5)
O5 C28 C29 122.6(4)
C10 C14 H14A 109.5
C10 C14 H14B 109.5
C10 C14 H14C 109.5
H14A C14 H14B 109.5
H14A C14 H14C 109.5
H14B C14 H14C 109.5
C24 C26 H26A 109.5
C24 C26 H26B 109.5
C24 C26 H26C 109.5
H26A C26 H26B 109.5
H26A C26 H26C 109.5
H26B C26 H26C 109.5
C29 C30 H30 120.1
C31 C30 C29 119.7(6)
C31 C30 H30 120.1
C3 C4 H4A 111.1
C3 C4 H4B 111.1
H4A C4 H4B 109.1
C5 C4 C3 103.3(3)
C5 C4 H4A 111.1
C5 C4 H4B 111.1
O7 C31 C32 114.4(5)
C30 C31 O7 121.5(7)
C30 C31 C32 124.1(6)
N3 C5 C4 102.6(4)
N3 C5 H5A 111.3
N3 C5 H5B 111.3
C4 C5 H5A 111.3
C4 C5 H5B 111.3
H5A C5 H5B 109.2
C27 C13 H13 107.9
C12 C13 C27 109.0(3)
C12 C13 C7 109.9(3)
C12 C13 H13 107.9
C7 C13 C27 114.0(3)
C7 C13 H13 107.9
C32 O8 H8A 109.5
C31 C32 H32A 109.8
C31 C32 H32B 109.8
O8 C32 C31 109.3(7)
O8 C32 H32A 109.8
O8 C32 H32B 109.8
H32A C32 H32B 108.3

loop_
_geom_bond_atom_site_label_1
_geom_bond_atom_site_label_2
_geom_bond_distance
O1 C24 1.457(4)
O1 C20 1.376(4)
O4 C1 1.227(4)
O2 H2 0.8200
O2 N1 1.390(3)
N1 C16 1.354(4)
N1 C11 1.383(4)
O7 C27 1.330(6)
O7 C31 1.369(6)
N3 C2 1.478(5)
N3 C6 1.328(4)
N3 C5 1.448(5)
N2 H2A 0.8600
N2 C1 1.340(4)
N2 C7 1.485(4)
O3 C6 1.258(5)
C19 H19 0.9300
C19 C18 1.401(4)
C19 C20 1.400(5)
O6 C29 1.293(7)
C1 C2 1.517(4)
C27 C28 1.352(5)
C27 C13 1.574(6)
O5 H5 0.8200
O5 C28 1.302(7)
C23 H23 0.9300
C23 C24 1.510(5)
C23 C22 1.333(5)
C10 C11 1.510(4)
C10 C8 1.562(4)
C10 C15 1.532(5)
C10 C14 1.539(5)
C16 C21 1.413(4)
C16 C17 1.415(4)
C11 C12 1.354(5)
C24 C25 1.494(5)
C24 C26 1.514(6)
C8 H8 0.9800
C8 C7 1.558(5)
C8 C9 1.554(4)
C21 C22 1.471(5)
C21 C20 1.393(4)
C18 H18 0.9300
C18 C17 1.393(5)
C2 C3 1.535(4)
C2 C9 1.539(5)
C12 C17 1.441(4)
C12 C13 1.501(4)
C6 C7 1.498(5)
C22 H22 0.9300
C3 H3A 0.9700
C3 H3B 0.9700
C3 C4 1.529(8)
C7 C13 1.548(4)
C25 H25A 0.9600
C25 H25B 0.9600
C25 H25C 0.9600
C15 H15A 0.9600
C15 H15B 0.9600
C15 H15C 0.9600
C29 C28 1.471(8)
C29 C30 1.376(9)
C9 H9A 0.9700
C9 H9B 0.9700
C14 H14A 0.9600
C14 H14B 0.9600
C14 H14C 0.9600
C26 H26A 0.9600
C26 H26B 0.9600
C26 H26C 0.9600
C30 H30 0.9300
C30 C31 1.336(8)
C4 H4A 0.9700
C4 H4B 0.9700
C4 C5 1.517(7)
C31 C32 1.420(11)
C5 H5A 0.9700
C5 H5B 0.9700
C13 H13 0.9800
O8 H8A 0.8200
O8 C32 1.385(8)
C32 H32A 0.9700
C32 H32B 0.9700

loop_
_geom_torsion_atom_site_label_1
_geom_torsion_atom_site_label_2
_geom_torsion_atom_site_label_3
_geom_torsion_atom_site_label_4
_geom_torsion
O4 C1 C2 N3 126.4(4)
O4 C1 C2 C3 12.6(6)
O4 C1 C2 C9 -118.3(4)
O2 N1 C16 C21 -2.4(6)
O2 N1 C16 C17 172.2(3)
O2 N1 C11 C10 2.8(6)
O2 N1 C11 C12 -171.9(3)
N1 C16 C21 C22 -1.0(6)
N1 C16 C21 C20 176.8(4)
N1 C16 C17 C18 -176.5(4)
N1 C16 C17 C12 -1.3(4)
N1 C11 C12 C17 0.5(5)
N1 C11 C12 C13 174.5(4)
O7 C27 C28 O5 178.9(3)
O7 C27 C28 C29 0.3(5)
O7 C27 C13 C12 -66.6(4)
O7 C27 C13 C7 56.6(4)
O7 C31 C32 O8 -151.8(5)
N3 C2 C3 C4 22.7(4)
N3 C2 C9 C8 50.2(4)
N3 C6 C7 N2 -56.8(3)
N3 C6 C7 C8 57.4(3)
N3 C6 C7 C13 -178.0(3)
N2 C1 C2 N3 -54.3(4)
N2 C1 C2 C3 -168.1(4)
N2 C1 C2 C9 61.0(4)
N2 C7 C13 C27 33.7(5)
N2 C7 C13 C12 156.5(4)
O3 C6 C7 N2 123.0(3)
O3 C6 C7 C8 -122.8(3)
O3 C6 C7 C13 1.8(4)
C19 C18 C17 C16 -0.4(6)
C19 C18 C17 C12 -174.0(4)
O6 C29 C28 C27 178.5(3)
O6 C29 C28 O5 0.0(5)
O6 C29 C30 C31 -177.2(4)
C1 N2 C7 C8 -60.6(4)
C1 N2 C7 C6 54.4(4)
C1 N2 C7 C13 174.5(4)
C1 C2 C3 C4 138.5(4)
C1 C2 C9 C8 -63.4(3)
C27 O7 C31 C30 2.5(6)
C27 O7 C31 C32 -178.8(4)
C10 C11 C12 C17 -174.1(4)
C10 C11 C12 C13 -0.1(7)
C10 C8 C7 N2 179.1(3)
C10 C8 C7 C6 66.0(3)
C10 C8 C7 C13 -56.8(4)
C10 C8 C9 C2 -122.0(3)
C16 N1 C11 C10 173.4(4)
C16 N1 C11 C12 -1.3(5)
C16 C21 C22 C23 -169.2(4)
C16 C21 C20 O1 -177.1(3)
C16 C21 C20 C19 -3.2(6)
C11 N1 C16 C21 -172.9(4)
C11 N1 C16 C17 1.6(4)
C11 C10 C8 C7 44.0(4)
C11 C10 C8 C9 168.8(3)
C11 C12 C17 C16 0.5(5)
C11 C12 C17 C18 174.7(5)
C11 C12 C13 C27 116.8(4)
C11 C12 C13 C7 -8.8(6)
C24 O1 C20 C19 153.4(3)
C24 O1 C20 C21 -32.2(5)
C24 C23 C22 C21 4.6(6)
C8 C10 C11 N1 169.2(4)
C8 C10 C11 C12 -17.1(5)
C8 C7 C13 C27 -87.5(4)
C8 C7 C13 C12 35.2(5)
C21 C16 C17 C18 -1.4(6)
C21 C16 C17 C12 173.8(3)
C18 C19 C20 O1 175.8(3)
C18 C19 C20 C21 1.6(6)
C2 N3 C6 O3 -175.5(3)
C2 N3 C6 C7 4.3(4)
C2 N3 C5 C4 -21.8(4)
C2 C3 C4 C5 -36.2(4)
C6 N3 C2 C1 52.4(4)
C6 N3 C2 C3 175.7(3)
C6 N3 C2 C9 -61.0(4)
C6 N3 C5 C4 162.6(4)
C6 C7 C13 C27 150.9(3)
C6 C7 C13 C12 -86.4(4)
C22 C23 C24 O1 -32.7(5)
C22 C23 C24 C25 -149.0(4)
C22 C23 C24 C26 86.7(5)
C22 C21 C20 O1 0.9(5)
C22 C21 C20 C19 174.9(4)
C3 C2 C9 C8 165.1(3)
C3 C4 C5 N3 35.0(4)
C7 N2 C1 O4 -178.9(4)
C7 N2 C1 C2 1.8(5)
C7 C8 C9 C2 6.6(4)
C15 C10 C11 N1 53.7(5)
C15 C10 C11 C12 -132.6(4)
C15 C10 C8 C7 163.3(3)
C15 C10 C8 C9 -71.9(4)
C29 C30 C31 O7 -2.7(7)
C29 C30 C31 C32 178.7(5)
C17 C16 C21 C22 -174.8(4)
C17 C16 C21 C20 3.0(5)
C17 C12 C13 C27 -70.2(5)
C17 C12 C13 C7 164.2(4)
C9 C8 C7 N2 51.7(4)
C9 C8 C7 C6 -61.4(3)
C9 C8 C7 C13 175.8(3)
C9 C2 C3 C4 -95.5(4)
C20 O1 C24 C23 46.3(4)
C20 O1 C24 C25 165.6(3)
C20 O1 C24 C26 -74.6(3)
C20 C19 C18 C17 0.3(6)
C20 C21 C22 C23 13.0(6)
C28 C27 C13 C12 111.9(4)
C28 C27 C13 C7 -124.9(4)
C28 C29 C30 C31 1.7(7)
C14 C10 C11 N1 -66.6(5)
C14 C10 C11 C12 107.1(4)
C14 C10 C8 C7 -75.7(3)
C14 C10 C8 C9 49.1(4)
C30 C29 C28 C27 -0.5(5)
C30 C29 C28 O5 -179.0(4)
C30 C31 C32 O8 26.9(9)
C31 O7 C27 C28 -1.3(5)
C31 O7 C27 C13 177.2(3)
C5 N3 C2 C1 -123.9(3)
C5 N3 C2 C3 -0.6(4)
C5 N3 C2 C9 122.7(3)
C5 N3 C6 O3 -0.1(6)
C5 N3 C6 C7 179.7(3)
C13 C27 C28 O5 0.5(5)
C13 C27 C28 C29 -178.1(3)
C13 C12 C17 C16 -173.5(4)
C13 C12 C17 C18 0.7(8)

loop_
_platon_squeeze_void_nr
_platon_squeeze_void_average_x
_platon_squeeze_void_average_y
_platon_squeeze_void_average_z
_platon_squeeze_void_volume
_platon_squeeze_void_count_electrons
_platon_squeeze_void_content
1 0.528 -0.052 0.073 1182 302 ' '
